data_9017805
loop_
_publ_author_name
'Bandiello, E.'
'Errandonea, D.'
'Martinez-Garcia D'
'Santamaria-Perez D'
'Manjon, F. J.'

_publ_section_title
;
 Effects of high-pressure on the structural, vibrational, and electronic
 properties of monzanite-type PbCrO4
;
_journal_name_full 'Physical Review'
_journal_page_first 024108
_journal_page_last 024110
_journal_volume B85
_journal_year 2012
_chemical_compound_source 'Red Lead mine, Dundas, Tasmania, Australia'
_chemical_formula_sum 'Cr Fe0.003 O4 Pb0.997'
_chemical_name_mineral Crocoite
_space_group_IT_number 14
_space_group_name_Hall '-P 2yn'
_space_group_name_H-M_alt 'P 1 21/n 1'
_symmetry_space_group_name_H-M 'P 1 21/n 1'
_cell_angle_alpha 90
_cell_angle_beta 102.4
_cell_angle_gamma 90
_cell_length_a 7.098
_cell_length_b 7.410
_cell_length_c 6.779
_cell_formula_units_Z 4
_cell_volume 348.232
_database_code_amcsd 0020242
_exptl_crystal_density_diffrn 6.156
_cod_data_source_file inputs/fixed/downloads/19/19656.cif
_cod_data_source_block 19656
_cod_original_formula_sum '(Pb.997 Fe.003) Cr O4'
_cod_database_code 9017805

loop_
_space_group_symop_operation_xyz
x,y,z
1/2+x,1/2-y,1/2+z
1/2-x,1/2+y,1/2-z
-x,-y,-z

loop_
_atom_site_label
_atom_site_fract_x
_atom_site_fract_y
_atom_site_fract_z
_atom_site_occupancy
Pb 0.22470 0.15150 0.40440 0.99700
Fe 0.22470 0.15150 0.40440 0.00300
Cr 0.19840 0.16430 0.88450 1.00000
O1 0.25610 0.00470 0.05680 1.00000
O2 0.12010 0.34150 -0.00570 1.00000
O3 0.02740 0.10470 0.68580 1.00000
O4 0.38590 0.21520 0.78720 1.00000

loop_
_cod_related_entry_id
_cod_related_entry_database
_cod_related_entry_code
1 AMCSD 0020242
